data_7214701
loop_
_publ_author_name
'Aitipamula, Srinivasulu'
'Wong, Annie B. H.'
'Chow, Pui Shan'
'Tan, Reginald B. H.'

_publ_section_title
;
 Pharmaceutical cocrystals of ethenzamide: structural, solubility and
 dissolution studies
;
_journal_issue 24
_journal_name_full CrystEngComm
_journal_page_first 8515
_journal_paper_doi 10.1039/c2ce26325d
_journal_volume 14
_journal_year 2012
_chemical_formula_moiety 'C9 H11 N O2, C7 H4 Cl N O4'
_chemical_formula_sum 'C16 H15 Cl N2 O6'
_chemical_formula_weight 366.75
_chemical_name_common
;
1:1 cocrystal of ethenzamide and 2-chloro-4-nitrobenzoic acid
;
_chemical_name_systematic
;
1:1 cocrystal of ethenzamide and 2-chloro-4-nitrobenzoic acid
;
_space_group_IT_number 2
_symmetry_cell_setting triclinic
_symmetry_space_group_name_Hall '-P 1'
_symmetry_space_group_name_H-M 'P -1'
_atom_sites_solution_hydrogens geom
_atom_sites_solution_primary direct
_atom_sites_solution_secondary difmap
_audit_creation_method SHELXL-97
_cell_angle_alpha 76.02(3)
_cell_angle_beta 79.85(3)
_cell_angle_gamma 84.69(3)
_cell_formula_units_Z 2
_cell_length_a 7.7402(15)
_cell_length_b 8.3181(17)
_cell_length_c 13.216(3)
_cell_measurement_reflns_used 1837
_cell_measurement_temperature 100(2)
_cell_measurement_theta_max 31.1948
_cell_measurement_theta_min 2.5269
_cell_volume 811.7(3)
_computing_cell_refinement 'CrystalClear (Rigaku Inc., 2008)'
_computing_data_collection 'CrystalClear (Rigaku Inc., 2008)'
_computing_data_reduction 'CrystalClear (Rigaku Inc., 2008)'
_computing_structure_refinement 'SHELXL-97 (Sheldrick, 1997)'
_computing_structure_solution 'SHELXS-97 (Sheldrick, 1990)'
_diffrn_ambient_temperature 100(2)
_diffrn_measured_fraction_theta_full 0.990
_diffrn_measured_fraction_theta_max 0.990
_diffrn_measurement_device_type 'Rigaku Saturn 70 CCD area detector'
_diffrn_measurement_method '\w scans'
_diffrn_radiation_monochromator graphite
_diffrn_radiation_source 'fine-focus sealed tube'
_diffrn_radiation_type MoK\a
_diffrn_radiation_wavelength 0.71073
_diffrn_reflns_av_R_equivalents 0.0251
_diffrn_reflns_av_sigmaI/netI 0.0295
_diffrn_reflns_limit_h_max 10
_diffrn_reflns_limit_h_min -10
_diffrn_reflns_limit_k_max 11
_diffrn_reflns_limit_k_min -11
_diffrn_reflns_limit_l_max 17
_diffrn_reflns_limit_l_min -13
_diffrn_reflns_number 11687
_diffrn_reflns_theta_full 28.28
_diffrn_reflns_theta_max 28.28
_diffrn_reflns_theta_min 1.61
_exptl_absorpt_coefficient_mu 0.272
_exptl_absorpt_correction_T_max 0.9603
_exptl_absorpt_correction_T_min 0.9520
_exptl_absorpt_correction_type multi-scan
_exptl_absorpt_process_details 'R. H. Blessing, Acta Cryst. 1995 A51, 33-38'
_exptl_crystal_colour colorless
_exptl_crystal_density_diffrn 1.501
_exptl_crystal_density_method 'not measured'
_exptl_crystal_description block
_exptl_crystal_F_000 380
_exptl_crystal_size_max 0.44
_exptl_crystal_size_mid 0.22
_exptl_crystal_size_min 0.15
_refine_diff_density_max 0.383
_refine_diff_density_min -0.321
_refine_diff_density_rms 0.064
_refine_ls_extinction_method none
_refine_ls_goodness_of_fit_ref 1.176
_refine_ls_hydrogen_treatment mixed
_refine_ls_matrix_type full
_refine_ls_number_parameters 239
_refine_ls_number_reflns 3994
_refine_ls_number_restraints 0
_refine_ls_restrained_S_all 1.176
_refine_ls_R_factor_all 0.0720
_refine_ls_R_factor_gt 0.0632
_refine_ls_shift/su_max 0.001
_refine_ls_shift/su_mean 0.000
_refine_ls_structure_factor_coef Fsqd
_refine_ls_weighting_details 'calc w=1/[\s^2^(Fo^2^)+(0.0781P)^2^+0.2588P] where P=(Fo^2^+2Fc^2^)/3'
_refine_ls_weighting_scheme calc
_refine_ls_wR_factor_gt 0.1588
_refine_ls_wR_factor_ref 0.1660
_reflns_number_gt 3561
_reflns_number_total 3994
_reflns_threshold_expression >2sigma(I)
_cod_data_source_file c2ce26325d.txt
_cod_data_source_block EA+CNBA
_cod_depositor_comments
;
The following automatic conversions were performed:

'_symmetry_cell_setting' value 'Triclinic' changed to 'triclinic'
according to
/usr/data/users/saulius/automatic-downloads/retrospective/RSC/lib/dictionaries/cif_core.dic
dictionary named 'cif_core.dic' version 2.4.2 from 2011-04-26.

Automatic conversion script
Id: cif_fix_values 2281 2013-09-26 08:29:07Z andrius 
;
_cod_original_sg_symbol_H-M P-1
_cod_database_code 7214701

loop_
_symmetry_equiv_pos_as_xyz
'x, y, z'
'-x, -y, -z'

loop_
_atom_site_label
_atom_site_type_symbol
_atom_site_fract_x
_atom_site_fract_y
_atom_site_fract_z
_atom_site_U_iso_or_equiv
_atom_site_adp_type
_atom_site_occupancy
_atom_site_symmetry_multiplicity
_atom_site_calc_flag
_atom_site_refinement_flags
Cl1 Cl 1.29982(7) 0.14735(8) 1.06061(5) 0.0473(2) Uani 1 1 d .
O2 O 0.16343(19) 0.9762(2) 0.63891(11) 0.0384(4) Uani 1 1 d .
O3 O 1.0587(2) 0.1409(2) 0.77609(13) 0.0463(4) Uani 1 1 d .
C15 C 0.8636(3) 0.2719(3) 0.92471(16) 0.0334(4) Uani 1 1 d .
H15 H 0.8220 0.2625 0.8646 0.040 Uiso 1 1 calc R
O1 O 0.63238(19) 0.71012(19) 0.57191(11) 0.0360(3) Uani 1 1 d .
C13 C 0.8231(3) 0.3633(2) 1.08393(15) 0.0322(4) Uani 1 1 d .
O6 O 0.7787(2) 0.4766(2) 1.23095(13) 0.0489(4) Uani 1 1 d .
C10 C 1.0323(3) 0.2070(2) 0.94027(15) 0.0303(4) Uani 1 1 d .
C11 C 1.0938(3) 0.2215(3) 1.03172(15) 0.0328(4) Uani 1 1 d .
C3 C 0.5527(3) 0.6940(2) 0.40532(15) 0.0330(4) Uani 1 1 d .
H3A H 0.6563 0.6333 0.3886 0.040 Uiso 1 1 calc R
O5 O 0.5607(2) 0.4923(2) 1.14584(14) 0.0555(5) Uani 1 1 d .
N1 N 0.4180(3) 0.8753(2) 0.69440(14) 0.0342(4) Uani 1 1 d .
C16 C 1.1379(3) 0.1226(2) 0.85822(15) 0.0311(4) Uani 1 1 d .
C7 C 0.3098(3) 0.8986(2) 0.62509(15) 0.0303(4) Uani 1 1 d .
C1 C 0.3599(2) 0.8344(2) 0.52676(14) 0.0281(4) Uani 1 1 d .
O4 O 1.2764(2) 0.0453(2) 0.86788(12) 0.0431(4) Uani 1 1 d .
C6 C 0.2422(3) 0.8726(3) 0.45433(16) 0.0331(4) Uani 1 1 d .
H6A H 0.1374 0.9321 0.4704 0.040 Uiso 1 1 calc R
C12 C 0.9877(3) 0.3010(2) 1.10398(15) 0.0341(4) Uani 1 1 d .
H12 H 1.0275 0.3116 1.1644 0.041 Uiso 1 1 calc R
N2 N 0.7128(3) 0.4505(2) 1.15964(13) 0.0378(4) Uani 1 1 d .
C2 C 0.5179(3) 0.7441(2) 0.50109(15) 0.0298(4) Uani 1 1 d .
C14 C 0.7564(3) 0.3495(3) 0.99593(16) 0.0363(5) Uani 1 1 d .
H14 H 0.6437 0.3910 0.9852 0.044 Uiso 1 1 calc R
C4 C 0.4331(3) 0.7347(3) 0.33566(17) 0.0370(5) Uani 1 1 d .
H4 H 0.4573 0.7016 0.2720 0.044 Uiso 1 1 calc R
C8 C 0.8015(3) 0.6295(3) 0.54578(17) 0.0367(5) Uani 1 1 d .
H8A H 0.8670 0.6951 0.4822 0.044 Uiso 1 1 calc R
H8B H 0.7878 0.5209 0.5342 0.044 Uiso 1 1 calc R
C5 C 0.2774(3) 0.8244(3) 0.35976(17) 0.0385(5) Uani 1 1 d .
H5 H 0.1975 0.8518 0.3125 0.046 Uiso 1 1 calc R
C9 C 0.8950(3) 0.6138(3) 0.6382(2) 0.0493(6) Uani 1 1 d .
H9A H 0.9104 0.7223 0.6474 0.074 Uiso 1 1 calc R
H9B H 1.0079 0.5574 0.6254 0.074 Uiso 1 1 calc R
H9C H 0.8267 0.5516 0.7008 0.074 Uiso 1 1 calc R
H2 H 0.397(4) 0.925(3) 0.748(2) 0.048(7) Uiso 1 1 d .
H1 H 0.512(4) 0.833(4) 0.683(2) 0.054(8) Uiso 1 1 d .
H3 H 1.109(5) 0.081(5) 0.725(3) 0.105(14) Uiso 1 1 d .

loop_
_atom_site_aniso_label
_atom_site_aniso_U_11
_atom_site_aniso_U_22
_atom_site_aniso_U_33
_atom_site_aniso_U_23
_atom_site_aniso_U_13
_atom_site_aniso_U_12
Cl1 0.0377(3) 0.0664(4) 0.0454(3) -0.0247(3) -0.0135(2) 0.0037(3)
O2 0.0335(7) 0.0509(9) 0.0361(8) -0.0222(7) -0.0071(6) 0.0058(6)
O3 0.0456(9) 0.0656(11) 0.0369(8) -0.0307(8) -0.0142(7) 0.0143(8)
C15 0.0378(10) 0.0377(10) 0.0272(9) -0.0130(8) -0.0058(8) 0.0018(8)
O1 0.0340(7) 0.0432(8) 0.0330(7) -0.0151(6) -0.0078(6) 0.0086(6)
C13 0.0398(11) 0.0289(9) 0.0282(10) -0.0105(7) -0.0010(8) -0.0012(8)
O6 0.0555(10) 0.0582(10) 0.0408(9) -0.0284(8) -0.0041(8) -0.0030(8)
C10 0.0346(10) 0.0314(9) 0.0266(9) -0.0110(7) -0.0029(8) -0.0025(8)
C11 0.0347(10) 0.0360(10) 0.0290(10) -0.0097(8) -0.0039(8) -0.0054(8)
C3 0.0325(10) 0.0357(10) 0.0316(10) -0.0150(8) 0.0010(8) 0.0009(8)
O5 0.0560(11) 0.0679(12) 0.0431(9) -0.0232(8) -0.0103(8) 0.0260(9)
N1 0.0345(9) 0.0419(9) 0.0292(9) -0.0153(7) -0.0059(7) 0.0025(8)
C16 0.0326(9) 0.0355(9) 0.0258(9) -0.0085(7) -0.0035(7) -0.0029(8)
C7 0.0303(9) 0.0323(9) 0.0288(9) -0.0100(8) -0.0017(7) -0.0018(7)
C1 0.0284(9) 0.0309(9) 0.0261(9) -0.0106(7) -0.0015(7) -0.0014(7)
O4 0.0387(8) 0.0574(10) 0.0367(8) -0.0212(7) -0.0071(6) 0.0094(7)
C6 0.0269(9) 0.0409(10) 0.0343(10) -0.0150(8) -0.0050(8) 0.0010(8)
C12 0.0419(11) 0.0355(10) 0.0270(10) -0.0117(8) -0.0050(8) -0.0021(8)
N2 0.0492(11) 0.0351(9) 0.0279(9) -0.0099(7) -0.0011(8) 0.0016(8)
C2 0.0306(9) 0.0304(9) 0.0294(9) -0.0099(7) -0.0036(7) -0.0006(7)
C14 0.0380(11) 0.0403(10) 0.0325(10) -0.0141(8) -0.0063(8) 0.0051(9)
C4 0.0390(11) 0.0444(11) 0.0324(10) -0.0187(9) -0.0046(8) -0.0029(9)
C8 0.0294(10) 0.0406(10) 0.0397(11) -0.0114(9) -0.0058(8) 0.0065(8)
C5 0.0352(10) 0.0510(12) 0.0351(11) -0.0183(9) -0.0110(9) 0.0000(9)
C9 0.0403(12) 0.0598(15) 0.0491(14) -0.0149(12) -0.0140(10) 0.0107(11)

loop_
_atom_type_symbol
_atom_type_description
_atom_type_scat_dispersion_real
_atom_type_scat_dispersion_imag
_atom_type_scat_source
C C 0.0033 0.0016 'International Tables Vol C Tables 4.2.6.8 and 6.1.1.4'
H H 0.0000 0.0000 'International Tables Vol C Tables 4.2.6.8 and 6.1.1.4'
N N 0.0061 0.0033 'International Tables Vol C Tables 4.2.6.8 and 6.1.1.4'
O O 0.0106 0.0060 'International Tables Vol C Tables 4.2.6.8 and 6.1.1.4'
Cl Cl 0.1484 0.1585 'International Tables Vol C Tables 4.2.6.8 and 6.1.1.4'

loop_
_geom_angle_atom_site_label_1
_geom_angle_atom_site_label_2
_geom_angle_atom_site_label_3
_geom_angle
C16 O3 H3 117(2)
C14 C15 C10 122.00(19)
C14 C15 H15 119.0
C10 C15 H15 119.0
C2 O1 C8 119.63(16)
C12 C13 C14 123.15(19)
C12 C13 N2 118.31(18)
C14 C13 N2 118.54(19)
C15 C10 C11 118.52(19)
C15 C10 C16 117.77(17)
C11 C10 C16 123.70(19)
C12 C11 C10 120.2(2)
C12 C11 Cl1 116.48(15)
C10 C11 Cl1 123.34(17)
C4 C3 C2 120.13(19)
C4 C3 H3A 119.9
C2 C3 H3A 119.9
C7 N1 H2 121.1(18)
C7 N1 H1 121(2)
H2 N1 H1 117(3)
O4 C16 O3 124.11(19)
O4 C16 C10 124.37(18)
O3 C16 C10 111.50(17)
O2 C7 N1 121.23(18)
O2 C7 C1 118.41(18)
N1 C7 C1 120.35(18)
C6 C1 C2 118.29(18)
C6 C1 C7 116.82(18)
C2 C1 C7 124.85(18)
C5 C6 C1 121.79(19)
C5 C6 H6A 119.1
C1 C6 H6A 119.1
C13 C12 C11 118.58(19)
C13 C12 H12 120.7
C11 C12 H12 120.7
O6 N2 O5 124.42(19)
O6 N2 C13 118.07(19)
O5 N2 C13 117.51(18)
O1 C2 C3 122.67(18)
O1 C2 C1 117.53(17)
C3 C2 C1 119.80(19)
C15 C14 C13 117.6(2)
C15 C14 H14 121.2
C13 C14 H14 121.2
C3 C4 C5 120.62(19)
C3 C4 H4 119.7
C5 C4 H4 119.7
O1 C8 C9 106.23(18)
O1 C8 H8A 110.5
C9 C8 H8A 110.5
O1 C8 H8B 110.5
C9 C8 H8B 110.5
H8A C8 H8B 108.7
C6 C5 C4 119.4(2)
C6 C5 H5 120.3
C4 C5 H5 120.3
C8 C9 H9A 109.5
C8 C9 H9B 109.5
H9A C9 H9B 109.5
C8 C9 H9C 109.5
H9A C9 H9C 109.5
H9B C9 H9C 109.5

loop_
_geom_bond_atom_site_label_1
_geom_bond_atom_site_label_2
_geom_bond_distance
Cl1 C11 1.729(2)
O2 C7 1.258(2)
O3 C16 1.310(2)
O3 H3 0.94(4)
C15 C14 1.382(3)
C15 C10 1.396(3)
C15 H15 0.9300
O1 C2 1.363(2)
O1 C8 1.439(2)
C13 C12 1.376(3)
C13 C14 1.385(3)
C13 N2 1.480(3)
O6 N2 1.218(2)
C10 C11 1.409(3)
C10 C16 1.512(3)
C11 C12 1.397(3)
C3 C4 1.382(3)
C3 C2 1.401(3)
C3 H3A 0.9300
O5 N2 1.228(3)
N1 C7 1.316(3)
N1 H2 0.89(3)
N1 H1 0.78(3)
C16 O4 1.209(3)
C7 C1 1.498(3)
C1 C6 1.398(3)
C1 C2 1.408(3)
C6 C5 1.378(3)
C6 H6A 0.9300
C12 H12 0.9300
C14 H14 0.9300
C4 C5 1.387(3)
C4 H4 0.9300
C8 C9 1.500(3)
C8 H8A 0.9700
C8 H8B 0.9700
C5 H5 0.9300
C9 H9A 0.9600
C9 H9B 0.9600
C9 H9C 0.9600
